data_2201958
loop_
_publ_author_name
'Laifa, El Adoui'
'Benali-Cherif, Nourredine'
'Berrah, Fadila'

_publ_section_title
;
 Undecacarbonyl(\m~4~-2-thiodithiobenzoato-
 \k^4^C,<i>S,S</i>',S'')(triphenylphosphine)tetrafer
;
_journal_issue 2
_journal_name_full 'Acta Crystallographica Section E'
_journal_page_first m80
_journal_page_last m82
_journal_paper_doi 10.1107/S1600536803001545
_journal_volume 59
_journal_year 2003
_chemical_formula_iupac '[Fe4 C7 H4 S3) (C18 H15 P1) (C O)11]'
_chemical_formula_moiety 'C36 H19 Fe4 O11 P1 S3'
_chemical_formula_structural 'Fe4 S3 P C36 O11 H19'
_chemical_formula_sum 'C36 H19 Fe4 O11 P S3'
_chemical_formula_weight 978.09
_chemical_melting_point 210
_chemical_name_common
;
Undecacarbonyl(\m~4~-2-thiodithiobenzoato-
\k^4^C,S,S',S'')(triphenylphosphine)tetrairon
;
_space_group_IT_number 14
_symmetry_cell_setting monoclinic
_symmetry_space_group_name_Hall '-P 2yn'
_symmetry_space_group_name_H-M 'P 1 21/n 1'
_atom_sites_solution_hydrogens geom
_atom_sites_solution_primary direct
_atom_sites_solution_secondary difmap
_cell_angle_alpha 90.0
_cell_angle_beta 98.488(5)
_cell_angle_gamma 90.0
_cell_formula_units_Z 4
_cell_length_a 9.725(5)
_cell_length_b 17.954(5)
_cell_length_c 22.885(5)
_cell_measurement_reflns_used 28122
_cell_measurement_temperature 293(2)
_cell_measurement_theta_max 25.03
_cell_measurement_theta_min 5.82
_cell_volume 3952(2)
_computing_cell_refinement 'DENZO and SCALEPACK (Otwinowski & Minor, 1997)'
_computing_data_collection 'KappaCCD Reference Manual (Nonius, 1998)'
_computing_data_reduction 'DENZO and SCALEPACK'
_computing_molecular_graphics 'ORTEP-3 (Farrugia, 1997) '
_computing_publication_material 'WinGX (Farrugia, 1999)'
_computing_structure_refinement 'SHELXL97 (Sheldrick, 1997)'
_computing_structure_solution 'SIR97 (Altomare et al., 1998)'
_diffrn_ambient_temperature 293(2)
_diffrn_measured_fraction_theta_full 0.986
_diffrn_measured_fraction_theta_max 0.986
_diffrn_measurement_device 'Nonius KappaCCD'
_diffrn_measurement_method \f
_diffrn_radiation_monochromator graphite
_diffrn_radiation_source 'fine-focus sealed tube'
_diffrn_radiation_type MoK\a
_diffrn_radiation_wavelength 0.71073
_diffrn_reflns_av_R_equivalents 0.0901
_diffrn_reflns_av_sigmaI/netI 0.1295
_diffrn_reflns_limit_h_max 11
_diffrn_reflns_limit_h_min -11
_diffrn_reflns_limit_k_max 20
_diffrn_reflns_limit_k_min -21
_diffrn_reflns_limit_l_max 27
_diffrn_reflns_limit_l_min -27
_diffrn_reflns_number 28122
_diffrn_reflns_theta_full 25.03
_diffrn_reflns_theta_max 25.03
_diffrn_reflns_theta_min 5.82
_diffrn_standards_decay_% 0.1
_diffrn_standards_interval_count 0
_diffrn_standards_interval_time 0
_diffrn_standards_number 0
_exptl_absorpt_coefficient_mu 1.695
_exptl_absorpt_correction_T_max 0.8870
_exptl_absorpt_correction_T_min 0.6180
_exptl_absorpt_correction_type refdelf
_exptl_absorpt_process_details '(Walker et al., 1983)'
_exptl_crystal_colour red
_exptl_crystal_density_diffrn 1.644
_exptl_crystal_density_method 'not measured'
_exptl_crystal_description prism
_exptl_crystal_F_000 1960
_exptl_crystal_size_max 0.3
_exptl_crystal_size_mid 0.2
_exptl_crystal_size_min 0.1
_refine_diff_density_max 0.267
_refine_diff_density_min -0.335
_refine_ls_extinction_method none
_refine_ls_goodness_of_fit_ref 0.802
_refine_ls_hydrogen_treatment constr
_refine_ls_matrix_type full
_refine_ls_number_parameters 496
_refine_ls_number_reflns 6888
_refine_ls_number_restraints 0
_refine_ls_restrained_S_all 0.802
_refine_ls_R_factor_all 0.1107
_refine_ls_R_factor_gt 0.0375
_refine_ls_shift/su_max 0.001
_refine_ls_shift/su_mean 0.000
_refine_ls_structure_factor_coef Fsqd
_refine_ls_weighting_details 'calc w = 1/[\s^2^(Fo^2^)+(0.0114P)^2^] where P = (Fo^2^+2Fc^2^)/3'
_refine_ls_weighting_scheme calc
_refine_ls_wR_factor_gt 0.0457
_refine_ls_wR_factor_ref 0.0548
_reflns_number_gt 3440
_reflns_number_total 6888
_reflns_threshold_expression I>2\s(I)
_cod_data_source_file dn6053.cif
_cod_data_source_block I
_cod_depositor_comments
;
The following automatic conversions were performed:
'_geom_bond_publ_flag' value 'Y' changed to 'y' according to
'/home/saulius/struct/CIF-dictionaries/cif_core.dic' dictionary named
'cif_core.dic' version 2.4.1 from 2010-06-29 (13 times).

Automatic conversion script
Id: cif_fix_enum 1527 2010-12-29 10:47:43Z saulius 

The following automatic conversions were performed:

'_geom_bond_publ_flag' value 'Y' changed to 'y' according to
/home/saulius/struct/CIF-dictionaries/cif_core.dic dictionary named
'cif_core.dic' version 2.4.1 from 2010-06-29 (13
times).

'_geom_torsion_publ_flag' value 'Y' changed to 'y' according
to /home/saulius/struct/CIF-dictionaries/cif_core.dic dictionary
named 'cif_core.dic' version 2.4.1 from 2010-06-29 (5 times).

Automatic conversion script
Id: cif_fix_values 1715 2011-07-08 13:25:40Z adriana 
;
_cod_original_sg_symbol_H-M 'P 21/n'
_cod_original_formula_sum 'C36 H19 Fe4 O11 P1 S3'
_cod_database_code 2201958
_cod_database_fobs_code 2201958

loop_
_symmetry_equiv_pos_as_xyz
'x, y, z'
'-x+1/2, y+1/2, -z+1/2'
'-x, -y, -z'
'x-1/2, -y-1/2, z-1/2'

loop_
_atom_site_label
_atom_site_fract_x
_atom_site_fract_y
_atom_site_fract_z
_atom_site_U_iso_or_equiv
_atom_site_adp_type
_atom_site_calc_flag
_atom_site_refinement_flags
_atom_site_occupancy
_atom_site_disorder_assembly
_atom_site_disorder_group
_atom_site_type_symbol
Fe4 0.90139(5) 0.17834(3) 0.248179(18) 0.03719(15) Uani d . 1 . . Fe
Fe1 0.62253(6) 0.15000(3) 0.37526(2) 0.05023(17) Uani d . 1 . . Fe
Fe2 0.87380(6) 0.12435(3) 0.41937(2) 0.05073(17) Uani d . 1 . . Fe
Fe3 0.75163(5) 0.30460(3) 0.244372(19) 0.04130(15) Uani d . 1 . . Fe
S2 0.80901(9) 0.18365(5) 0.33473(3) 0.0394(2) Uani d . 1 . . S
S3 0.96675(9) 0.29290(5) 0.28665(4) 0.0420(3) Uani d . 1 . . S
P 0.98556(9) 0.18803(5) 0.16136(4) 0.0394(3) Uani d . 1 . . P
S1 0.73890(10) 0.21262(6) 0.45284(4) 0.0524(3) Uani d . 1 . . S
C1 0.8318(3) 0.28204(18) 0.33123(13) 0.0358(9) Uani d . 1 . . C
C25 1.1060(4) 0.1121(2) 0.15215(13) 0.0429(10) Uani d . 1 . . C
C16 0.6090(4) 0.2424(2) 0.22538(14) 0.0474(11) Uani d . 1 . . C
C15 0.6536(4) 0.3828(2) 0.26191(15) 0.0475(11) Uani d . 1 . . C
C31 1.0831(3) 0.2724(2) 0.15365(15) 0.0411(10) Uani d . 1 . . C
O17 1.1486(3) 0.09584(16) 0.30067(11) 0.0790(10) Uani d . 1 . . O
C3 0.7797(3) 0.30588(19) 0.43480(15) 0.0409(9) Uani d . 1 . . C
C17 1.0519(4) 0.1268(2) 0.27916(14) 0.0501(11) Uani d . 1 . . C
C2 0.8220(3) 0.3306(2) 0.38203(15) 0.0403(9) Uani d . 1 . . C
O18 0.7113(3) 0.06126(15) 0.19742(11) 0.0653(8) Uani d . 1 . . O
O16 0.5136(3) 0.20565(15) 0.21135(11) 0.0709(9) Uani d . 1 . . O
C18 0.7877(4) 0.1071(2) 0.21690(15) 0.0434(10) Uani d . 1 . . C
C14 0.7616(4) 0.3405(2) 0.17219(18) 0.0606(12) Uani d . 1 . . C
C29 1.1428(7) -0.0204(3) 0.14401(19) 0.0876(15) Uani d . 1 . . C
H29 1.1075 -0.0687 0.1421 0.105 Uiso calc R 1 . . H
C36 1.0556(4) 0.3212(2) 0.10631(16) 0.0576(11) Uani d . 1 . . C
H36 0.9867 0.3093 0.0750 0.069 Uiso calc R 1 . . H
C32 1.1873(4) 0.2925(2) 0.19956(15) 0.0513(11) Uani d . 1 . . C
H32 1.2085 0.2610 0.2319 0.062 Uiso calc R 1 . . H
O14 0.7620(3) 0.36722(17) 0.12699(12) 0.0947(11) Uani d . 1 . . O
C9 0.4918(4) 0.2180(3) 0.34995(17) 0.0628(13) Uani d . 1 . . C
C19 0.8650(4) 0.1785(2) 0.09213(15) 0.0463(10) Uani d . 1 . . C
O15 0.5844(3) 0.43111(17) 0.27232(11) 0.0740(9) Uani d . 1 . . O
C11 0.8569(5) 0.0688(3) 0.48308(19) 0.0805(15) Uani d . 1 . . C
C7 0.8549(3) 0.4060(2) 0.37819(15) 0.0470(10) Uani d . 1 . . C
H7 0.8841 0.4233 0.3437 0.056 Uiso calc R 1 . . H
C12 0.9075(4) 0.0434(3) 0.37975(17) 0.0585(12) Uani d . 1 . . C
O8 0.5403(3) 0.0287(2) 0.29125(14) 0.1073(13) Uani d . 1 . . O
C26 1.2441(5) 0.1223(3) 0.15142(15) 0.0647(12) Uani d . 1 . . C
H26 1.2808 0.1702 0.1533 0.078 Uiso calc R 1 . . H
O12 0.9285(3) -0.00926(17) 0.35405(13) 0.0847(10) Uani d . 1 . . O
C33 1.2592(4) 0.3585(3) 0.1977(2) 0.0699(13) Uani d . 1 . . C
H33 1.3288 0.3712 0.2285 0.084 Uiso calc R 1 . . H
O9 0.4092(3) 0.2624(2) 0.33605(13) 0.0945(11) Uani d . 1 . . O
C20 0.9145(4) 0.1604(2) 0.04107(18) 0.0813(15) Uani d . 1 . . C
H20 1.0098 0.1550 0.0416 0.098 Uiso calc R 1 . . H
C5 0.8018(4) 0.4302(3) 0.47450(18) 0.0669(13) Uani d . 1 . . C
H5 0.7931 0.4632 0.5051 0.080 Uiso calc R 1 . . H
C6 0.8462(4) 0.4557(2) 0.42323(19) 0.0578(11) Uani d . 1 . . C
H6 0.8696 0.5055 0.4194 0.069 Uiso calc R 1 . . H
C30 1.0549(5) 0.0402(3) 0.14719(16) 0.0717(13) Uani d . 1 . . C
H30 0.9600 0.0321 0.1460 0.086 Uiso calc R 1 . . H
C4 0.7708(4) 0.3567(3) 0.48015(15) 0.0572(12) Uani d . 1 . . C
H4 0.7431 0.3401 0.5151 0.069 Uiso calc R 1 . . H
C8 0.5743(4) 0.0767(3) 0.32267(19) 0.0677(13) Uani d . 1 . . C
C21 0.8255(6) 0.1500(3) -0.01166(19) 0.109(2) Uani d . 1 . . C
H21 0.8608 0.1376 -0.0460 0.130 Uiso calc R 1 . . H
C28 1.2810(7) -0.0084(4) 0.14379(19) 0.0890(17) Uani d . 1 . . C
H28 1.3403 -0.0484 0.1408 0.107 Uiso calc R 1 . . H
C34 1.2276(5) 0.4054(3) 0.1502(3) 0.0860(15) Uani d . 1 . . C
H34 1.2751 0.4502 0.1492 0.103 Uiso calc R 1 . . H
C27 1.3313(5) 0.0614(4) 0.14790(18) 0.0869(17) Uani d . 1 . . C
H27 1.4260 0.0691 0.1484 0.104 Uiso calc R 1 . . H
C24 0.7246(4) 0.1868(2) 0.08941(16) 0.0585(12) Uani d . 1 . . C
H24 0.6882 0.1994 0.1235 0.070 Uiso calc R 1 . . H
C23 0.6354(5) 0.1770(2) 0.0371(2) 0.0793(14) Uani d . 1 . . C
H23 0.5402 0.1834 0.0362 0.095 Uiso calc R 1 . . H
C35 1.1276(5) 0.3867(3) 0.1047(2) 0.0794(14) Uani d . 1 . . C
H35 1.1079 0.4184 0.0723 0.095 Uiso calc R 1 . . H
C22 0.6857(7) 0.1582(3) -0.0125(2) 0.0906(18) Uani d . 1 . . C
H22 0.6251 0.1507 -0.0474 0.109 Uiso calc R 1 . . H
O11 0.8466(4) 0.0314(2) 0.52244(14) 0.1293(15) Uani d . 1 . . O
O10 0.4696(4) 0.07306(19) 0.45847(14) 0.1048(12) Uani d . 1 . . O
O13 1.1658(4) 0.1685(2) 0.44833(16) 0.1305(15) Uani d . 1 . . O
C10 0.5300(5) 0.1039(3) 0.42688(17) 0.0691(14) Uani d . 1 . . C
C13 1.0517(5) 0.1533(2) 0.43836(17) 0.0714(14) Uani d . 1 . . C

loop_
_atom_site_aniso_label
_atom_site_aniso_U_11
_atom_site_aniso_U_22
_atom_site_aniso_U_33
_atom_site_aniso_U_12
_atom_site_aniso_U_13
_atom_site_aniso_U_23
Fe4 0.0357(3) 0.0350(3) 0.0406(3) 0.0017(3) 0.0044(2) -0.0004(2)
Fe1 0.0482(4) 0.0498(4) 0.0536(3) -0.0023(3) 0.0103(3) 0.0094(3)
Fe2 0.0560(4) 0.0505(4) 0.0449(3) 0.0113(3) 0.0051(3) 0.0070(3)
Fe3 0.0411(3) 0.0373(4) 0.0451(3) 0.0040(3) 0.0051(2) 0.0024(3)
S2 0.0396(6) 0.0370(6) 0.0413(5) 0.0021(5) 0.0050(4) 0.0028(5)
S3 0.0370(6) 0.0398(7) 0.0496(6) -0.0028(5) 0.0080(4) -0.0036(5)
P 0.0344(6) 0.0422(7) 0.0406(5) -0.0017(5) 0.0024(4) -0.0032(5)
S1 0.0559(7) 0.0580(8) 0.0445(6) 0.0079(6) 0.0117(5) 0.0039(5)
C1 0.036(2) 0.032(2) 0.040(2) 0.0001(18) 0.0069(16) 0.0012(17)
C25 0.039(3) 0.046(3) 0.045(2) 0.001(2) 0.0091(18) -0.0085(19)
C16 0.054(3) 0.044(3) 0.043(2) 0.010(2) 0.003(2) -0.0033(19)
C15 0.045(3) 0.043(3) 0.053(2) -0.002(2) 0.0005(19) -0.004(2)
C31 0.035(2) 0.047(3) 0.042(2) -0.006(2) 0.0060(18) 0.0006(19)
O17 0.068(2) 0.094(3) 0.074(2) 0.0378(19) 0.0060(16) 0.0192(17)
C3 0.042(2) 0.037(3) 0.043(2) 0.007(2) 0.0054(18) -0.007(2)
C17 0.050(3) 0.056(3) 0.045(2) 0.006(2) 0.009(2) 0.009(2)
C2 0.031(2) 0.043(3) 0.046(2) 0.004(2) 0.0022(18) -0.008(2)
O18 0.061(2) 0.054(2) 0.0802(19) -0.0143(16) 0.0093(15) -0.0144(15)
O16 0.049(2) 0.064(2) 0.093(2) -0.0086(17) -0.0093(16) -0.0143(16)
C18 0.042(3) 0.039(3) 0.051(2) 0.006(2) 0.0108(19) -0.001(2)
C14 0.064(3) 0.054(3) 0.067(3) 0.021(2) 0.021(2) 0.014(2)
C29 0.115(5) 0.045(4) 0.116(4) 0.013(4) 0.062(4) -0.004(3)
C36 0.065(3) 0.052(3) 0.056(3) -0.013(3) 0.008(2) 0.006(2)
C32 0.044(3) 0.052(3) 0.059(3) -0.009(2) 0.011(2) -0.007(2)
O14 0.124(3) 0.098(3) 0.070(2) 0.049(2) 0.0397(19) 0.0398(19)
C9 0.051(3) 0.068(4) 0.069(3) -0.001(3) 0.008(2) 0.011(2)
C19 0.047(3) 0.049(3) 0.040(2) 0.001(2) -0.001(2) -0.0077(19)
O15 0.068(2) 0.063(2) 0.090(2) 0.0192(18) 0.0064(16) -0.0214(17)
C11 0.091(4) 0.092(4) 0.066(3) 0.049(3) 0.034(3) 0.031(3)
C7 0.045(3) 0.047(3) 0.048(2) -0.003(2) 0.0033(19) -0.007(2)
C12 0.063(3) 0.048(3) 0.063(3) 0.003(3) 0.006(2) 0.011(2)
O8 0.128(3) 0.099(3) 0.098(3) -0.057(2) 0.030(2) -0.026(2)
C26 0.049(3) 0.064(3) 0.079(3) 0.004(3) 0.001(2) -0.029(2)
O12 0.107(3) 0.052(2) 0.096(2) 0.000(2) 0.0200(18) -0.0054(18)
C33 0.059(3) 0.082(4) 0.071(3) -0.028(3) 0.014(2) -0.019(3)
O9 0.074(2) 0.114(3) 0.094(2) 0.035(2) 0.0081(18) 0.0229(19)
C20 0.057(3) 0.133(5) 0.053(3) 0.009(3) 0.001(2) -0.021(3)
C5 0.082(4) 0.060(4) 0.057(3) 0.010(3) 0.005(2) -0.021(3)
C6 0.066(3) 0.038(3) 0.066(3) 0.003(2) -0.001(2) -0.011(2)
C30 0.070(3) 0.054(4) 0.101(3) 0.005(3) 0.047(3) -0.001(3)
C4 0.057(3) 0.070(4) 0.044(2) 0.007(3) 0.008(2) -0.010(2)
C8 0.066(3) 0.068(4) 0.070(3) -0.020(3) 0.014(2) 0.010(3)
C21 0.101(5) 0.166(6) 0.052(3) 0.021(4) -0.013(3) -0.036(3)
C28 0.088(5) 0.088(5) 0.092(3) 0.041(4) 0.017(3) -0.022(3)
C34 0.086(4) 0.061(4) 0.117(5) -0.040(3) 0.034(3) -0.009(3)
C27 0.052(3) 0.103(5) 0.101(4) 0.017(4) -0.007(3) -0.043(4)
C24 0.052(3) 0.065(3) 0.055(3) 0.005(2) -0.007(2) 0.004(2)
C23 0.065(3) 0.089(4) 0.074(3) 0.004(3) -0.023(3) 0.001(3)
C35 0.091(4) 0.063(4) 0.087(4) -0.012(3) 0.022(3) 0.021(3)
C22 0.104(5) 0.092(4) 0.061(4) 0.002(3) -0.036(3) -0.014(3)
O11 0.177(4) 0.135(3) 0.090(2) 0.081(3) 0.065(2) 0.066(2)
O10 0.113(3) 0.109(3) 0.102(2) -0.028(2) 0.046(2) 0.030(2)
O13 0.060(3) 0.125(3) 0.195(4) 0.001(2) -0.019(3) -0.055(3)
C10 0.071(4) 0.077(4) 0.064(3) -0.003(3) 0.022(2) 0.015(3)
C13 0.062(4) 0.070(4) 0.077(3) 0.013(3) -0.007(3) -0.016(2)

loop_
_atom_type_symbol
_atom_type_description
_atom_type_scat_dispersion_real
_atom_type_scat_dispersion_imag
_atom_type_scat_source
C C 0.0033 0.0016 'International Tables Vol C Tables 4.2.6.8 and 6.1.1.4'
H H 0.0000 0.0000 'International Tables Vol C Tables 4.2.6.8 and 6.1.1.4'
O O 0.0106 0.0060 'International Tables Vol C Tables 4.2.6.8 and 6.1.1.4'
P P 0.1023 0.0942 'International Tables Vol C Tables 4.2.6.8 and 6.1.1.4'
S S 0.1246 0.1234 'International Tables Vol C Tables 4.2.6.8 and 6.1.1.4'
Fe Fe 0.3463 0.8444 'International Tables Vol C Tables 4.2.6.8 and 6.1.1.4'

loop_
_geom_angle_atom_site_label_1
_geom_angle_atom_site_label_2
_geom_angle_atom_site_label_3
_geom_angle
_geom_angle_publ_flag
C18 Fe4 C17 102.27(17) ?
C18 Fe4 P 89.18(12) ?
C17 Fe4 P 90.40(12) ?
C18 Fe4 S3 157.69(12) ?
C17 Fe4 S3 98.50(12) ?
P Fe4 S3 98.77(4) y
C18 Fe4 S2 94.49(12) ?
C17 Fe4 S2 94.65(12) ?
P Fe4 S2 172.98(4) y
S3 Fe4 S2 75.68(4) y
C18 Fe4 Fe3 107.02(12) ?
C17 Fe4 Fe3 149.00(12) ?
P Fe4 Fe3 99.85(3) y
S3 Fe4 Fe3 51.21(3) y
S2 Fe4 Fe3 73.36(3) y
C10 Fe1 C9 97.25(19) ?
C10 Fe1 C8 89.78(19) ?
C9 Fe1 C8 100.32(19) ?
C10 Fe1 S2 156.24(14) ?
C9 Fe1 S2 105.14(14) ?
C8 Fe1 S2 93.88(14) ?
C10 Fe1 S1 87.36(14) ?
C9 Fe1 S1 99.44(13) ?
C8 Fe1 S1 160.24(14) ?
S2 Fe1 S1 81.30(4) ?
C10 Fe1 Fe2 101.63(13) ?
C9 Fe1 Fe2 147.54(13) ?
C8 Fe1 Fe2 105.88(14) ?
S2 Fe1 Fe2 54.82(4) ?
S1 Fe1 Fe2 55.80(3) ?
C12 Fe2 C11 90.34(19) ?
C12 Fe2 C13 96.74(19) ?
C11 Fe2 C13 99.5(2) ?
C12 Fe2 S2 89.84(12) ?
C11 Fe2 S2 158.13(15) ?
C13 Fe2 S2 102.20(14) ?
C12 Fe2 S1 155.48(14) ?
C11 Fe2 S1 89.24(13) ?
C13 Fe2 S1 107.51(14) ?
S2 Fe2 S1 81.68(4) ?
C12 Fe2 Fe1 100.67(13) ?
C11 Fe2 Fe1 103.00(14) ?
C13 Fe2 Fe1 151.31(14) ?
S2 Fe2 Fe1 55.56(3) ?
S1 Fe2 Fe1 55.70(3) ?
C15 Fe3 C16 97.21(17) ?
C15 Fe3 C14 91.57(17) ?
C16 Fe3 C14 98.44(17) ?
C15 Fe3 C1 94.39(14) ?
C16 Fe3 C1 106.34(14) ?
C14 Fe3 C1 153.53(16) ?
C15 Fe3 S3 119.19(11) ?
C16 Fe3 S3 135.10(12) ?
C14 Fe3 S3 105.38(13) ?
C1 Fe3 S3 49.71(9) ?
C15 Fe3 Fe4 164.89(11) ?
C16 Fe3 Fe4 83.02(12) ?
C14 Fe3 Fe4 103.36(12) ?
C1 Fe3 Fe4 71.20(9) ?
S3 Fe3 Fe4 54.90(3) ?
C1 S2 Fe2 119.57(10) ?
C1 S2 Fe1 113.55(11) ?
Fe2 S2 Fe1 69.62(4) ?
C1 S2 Fe4 86.30(11) ?
Fe2 S2 Fe4 129.55(5) ?
Fe1 S2 Fe4 142.26(4) ?
C1 S3 Fe3 61.76(10) ?
C1 S3 Fe4 86.33(11) ?
Fe3 S3 Fe4 73.89(3) ?
C31 P C25 104.96(18) ?
C31 P C19 105.73(16) ?
C25 P C19 99.78(16) ?
C31 P Fe4 114.36(11) ?
C25 P Fe4 111.37(12) ?
C19 P Fe4 118.87(14) ?
C3 S1 Fe1 112.84(11) ?
C3 S1 Fe2 114.81(13) ?
Fe1 S1 Fe2 68.50(4) ?
C2 C1 S2 122.0(2) ?
C2 C1 S3 121.7(2) ?
S2 C1 S3 103.89(17) ?
C2 C1 Fe3 125.9(2) ?
S2 C1 Fe3 101.88(15) ?
S3 C1 Fe3 68.53(11) ?
C26 C25 C30 118.0(4) ?
C26 C25 P 123.6(4) ?
C30 C25 P 118.5(3) ?
O16 C16 Fe3 176.2(3) ?
O15 C15 Fe3 176.5(4) ?
C36 C31 C32 117.3(3) ?
C36 C31 P 124.1(3) ?
C32 C31 P 118.4(3) ?
C4 C3 C2 119.4(4) ?
C4 C3 S1 113.7(3) ?
C2 C3 S1 126.8(3) ?
O17 C17 Fe4 177.4(4) ?
C7 C2 C3 117.4(3) ?
C7 C2 C1 118.9(3) ?
C3 C2 C1 123.7(3) ?
O18 C18 Fe4 178.3(4) ?
O14 C14 Fe3 175.3(4) ?
C28 C29 C30 119.3(5) ?
C35 C36 C31 121.5(4) ?
C33 C32 C31 121.0(4) ?
O9 C9 Fe1 177.3(4) ?
C24 C19 C20 117.6(3) ?
C24 C19 P 122.4(3) ?
C20 C19 P 120.0(3) ?
O11 C11 Fe2 177.7(4) ?
C6 C7 C2 122.8(4) ?
O12 C12 Fe2 179.6(4) ?
C25 C26 C27 120.4(4) ?
C34 C33 C32 119.7(4) ?
C19 C20 C21 121.4(4) ?
C4 C5 C6 120.1(4) ?
C7 C6 C5 118.7(4) ?
C25 C30 C29 121.2(4) ?
C5 C4 C3 121.6(4) ?
O8 C8 Fe1 176.8(4) ?
C22 C21 C20 119.2(4) ?
C27 C28 C29 119.8(5) ?
C35 C34 C33 120.5(5) ?
C28 C27 C26 121.2(5) ?
C19 C24 C23 121.4(4) ?
C22 C23 C24 120.2(5) ?
C34 C35 C36 120.1(4) ?
C23 C22 C21 120.1(4) ?
O10 C10 Fe1 178.0(4) ?
O13 C13 Fe2 176.1(4) ?

loop_
_geom_bond_atom_site_label_1
_geom_bond_atom_site_label_2
_geom_bond_site_symmetry_2
_geom_bond_distance
_geom_bond_publ_flag
Fe4 C18 . 1.771(4) ?
Fe4 C17 . 1.787(4) ?
Fe4 P . 2.2645(11) y
Fe4 S3 . 2.2901(11) y
Fe4 S2 . 2.2946(11) y
Fe4 Fe3 . 2.6890(10) y
Fe1 C10 . 1.790(5) ?
Fe1 C9 . 1.795(5) ?
Fe1 C8 . 1.798(5) ?
Fe1 S2 . 2.2385(13) y
Fe1 S1 . 2.2592(11) y
Fe1 Fe2 . 2.5443(14) y
Fe2 C12 . 1.769(5) ?
Fe2 C11 . 1.794(5) ?
Fe2 C13 . 1.798(5) ?
Fe2 S2 . 2.2185(10) y
Fe2 S1 . 2.2619(12) y
Fe3 C15 . 1.777(5) ?
Fe3 C16 . 1.783(4) ?
Fe3 C14 . 1.789(4) ?
Fe3 C1 . 2.065(3) y
Fe3 S3 . 2.1816(14) y
S2 C1 . 1.783(3) ?
S3 C1 . 1.788(3) ?
P C31 . 1.810(4) ?
P C25 . 1.829(4) ?
P C19 . 1.835(3) ?
S1 C3 . 1.783(4) y
C1 C2 . 1.467(4) y
C25 C26 . 1.358(5) ?
C25 C30 . 1.383(5) ?
C16 O16 . 1.145(4) ?
C15 O15 . 1.144(4) ?
C31 C36 . 1.389(4) ?
C31 C32 . 1.395(4) ?
O17 C17 . 1.140(4) ?
C3 C4 . 1.394(4) ?
C3 C2 . 1.404(4) ?
C2 C7 . 1.396(4) ?
O18 C18 . 1.154(4) ?
C14 O14 . 1.141(3) ?
C29 C28 . 1.362(6) ?
C29 C30 . 1.393(5) ?
C36 C35 . 1.372(5) ?
C32 C33 . 1.380(5) ?
C9 O9 . 1.144(4) ?
C19 C24 . 1.366(4) ?
C19 C20 . 1.367(4) ?
C11 O11 . 1.140(4) ?
C7 C6 . 1.376(4) ?
C12 O12 . 1.147(4) ?
O8 C8 . 1.139(4) ?
C26 C27 . 1.394(5) ?
C33 C34 . 1.373(5) ?
C20 C21 . 1.390(5) ?
C5 C4 . 1.363(5) ?
C5 C6 . 1.387(5) ?
C21 C22 . 1.365(6) ?
C28 C27 . 1.343(6) ?
C34 C35 . 1.359(5) ?
C24 C23 . 1.383(4) ?
C23 C22 . 1.342(5) ?
O10 C10 . 1.140(4) ?
O13 C13 . 1.133(4) ?

loop_
_geom_torsion_atom_site_label_1
_geom_torsion_atom_site_label_2
_geom_torsion_atom_site_label_3
_geom_torsion_atom_site_label_4
_geom_torsion
_geom_torsion_publ_flag
P Fe4 Fe3 C15 -165.0(5) y
P Fe4 Fe3 C16 103.23(11) y
P Fe4 Fe3 C14 6.18(14) y
P Fe4 Fe3 C1 -146.83(10) y
P Fe4 Fe3 S3 -93.39(5) y
